data_4342731
loop_
_publ_author_name
'Wu, Xue-Ru'
'Shi, Hai-Yan'
'Wei, Rong-Jia'
'Li, Jia'
'Zheng, Lan-Sun'
'Tao, Jun'

_publ_section_title
;
 Coligand and Solvent Effects on the Architectures and Spin-Crossover
 Properties of (4,4)-Connected Iron(II) Coordination Polymers.
;
_journal_issue 8
_journal_name_full 'Inorganic chemistry'
_journal_page_first 3773
_journal_page_last 3780
_journal_paper_doi 10.1021/ic5029542
_journal_volume 54
_journal_year 2015
_chemical_formula_sum 'C40 H47 Fe N6 O5.5 S2'
_chemical_formula_weight 819.81
_chemical_name_systematic
; 
 ? 
;
_space_group_IT_number 15
_symmetry_cell_setting monoclinic
_symmetry_space_group_name_Hall '-C 2yc'
_symmetry_space_group_name_H-M 'C 1 2/c 1'
_atom_sites_solution_hydrogens geom
_atom_sites_solution_primary direct
_atom_sites_solution_secondary difmap
_audit_creation_method SHELXL-97
_cell_angle_alpha 90.00
_cell_angle_beta 115.814(9)
_cell_angle_gamma 90.00
_cell_formula_units_Z 4
_cell_length_a 22.077(2)
_cell_length_b 13.7272(16)
_cell_length_c 15.0237(13)
_cell_measurement_temperature 153(2)
_cell_volume 4098.7(8)
_computing_cell_refinement
; 
CrysAlisPro, Agilent Technologies, 
Version 1.171.36.20 (release 27-06-2012 CrysAlis171 .NET) 
(compiled Jul 11 2012,15:38:31) 
;
_computing_data_collection
; 
CrysAlisPro, Agilent Technologies, 
Version 1.171.36.20 (release 27-06-2012 CrysAlis171 .NET) 
(compiled Jul 11 2012,15:38:31) 
;
_computing_data_reduction
; 
CrysAlisPro, Agilent Technologies, 
Version 1.171.36.20 (release 27-06-2012 CrysAlis171 .NET) 
(compiled Jul 11 2012,15:38:31) 
;
_computing_structure_refinement 'SHELXL-97 (Sheldrick, 1997)'
_computing_structure_solution 'SHELXS-97 (Sheldrick, 1990)'
_diffrn_ambient_temperature 153(2)
_diffrn_measured_fraction_theta_full 0.983
_diffrn_measured_fraction_theta_max 0.983
_diffrn_radiation_monochromator graphite
_diffrn_radiation_source 'fine-focus sealed tube'
_diffrn_radiation_type CuK\a
_diffrn_radiation_wavelength 1.54178
_diffrn_reflns_av_R_equivalents 0.0566
_diffrn_reflns_av_sigmaI/netI 0.0543
_diffrn_reflns_limit_h_max 25
_diffrn_reflns_limit_h_min -17
_diffrn_reflns_limit_k_max 8
_diffrn_reflns_limit_k_min -15
_diffrn_reflns_limit_l_max 17
_diffrn_reflns_limit_l_min -17
_diffrn_reflns_number 7830
_diffrn_reflns_theta_full 65.08
_diffrn_reflns_theta_max 65.08
_diffrn_reflns_theta_min 3.91
_exptl_absorpt_coefficient_mu 4.321
_exptl_absorpt_correction_T_max 0.9186
_exptl_absorpt_correction_T_min 0.6718
_exptl_absorpt_correction_type multi-scan
_exptl_absorpt_process_details
; 
 CrysAlis RED, Oxford Diffraction Ltd., 
Version 1.171.32.4 (release 27-04-2006 CrysAlis171 .NET) 
(compiled Apr 27 2007,17:53:11) 
Empirical absorption correction using spherical harmonics, 
implemented in SCALE3 ABSPACK scaling algorithm. 
;
_exptl_crystal_colour red
_exptl_crystal_density_diffrn 1.329
_exptl_crystal_density_method 'not measured'
_exptl_crystal_description block
_exptl_crystal_F_000 1724
_exptl_crystal_size_max 0.10
_exptl_crystal_size_mid 0.04
_exptl_crystal_size_min 0.02
_platon_squeeze_details
;
Approximately 32.5 % of the unit cell volume comprises a large region of disordered solvent that could not be modeled as discrete atomic sites. We employed PLATON SQUEEZE to calculate the contribution to the diffraction from the solvent region and thereby produced a set of solvent-free diffraction intensities. SQUEEZE estimated a total count of 368 electrons per unit cell. According to the final formula calculated from TGA combined with elemental analysis data, these electrons were assigned to be twelve ethanol and eight water molecules per unit cell.
;
_refine_diff_density_max 1.619
_refine_diff_density_min -0.994
_refine_diff_density_rms 0.130
_refine_ls_extinction_method none
_refine_ls_goodness_of_fit_ref 2.038
_refine_ls_hydrogen_treatment constr
_refine_ls_matrix_type full
_refine_ls_number_parameters 191
_refine_ls_number_reflns 3442
_refine_ls_number_restraints 93
_refine_ls_restrained_S_all 2.059
_refine_ls_R_factor_all 0.1473
_refine_ls_R_factor_gt 0.1308
_refine_ls_shift/su_max 0.000
_refine_ls_shift/su_mean 0.000
_refine_ls_structure_factor_coef Fsqd
_refine_ls_weighting_details 'calc w=1/[\s^2^(Fo^2^)+(0.1000P)^2^+0.0000P] where P=(Fo^2^+2Fc^2^)/3'
_refine_ls_weighting_scheme calc
_refine_ls_wR_factor_gt 0.3280
_refine_ls_wR_factor_ref 0.3391
_reflns_number_gt 2472
_reflns_number_total 3442
_reflns_threshold_expression >2sigma(I)
_cod_data_source_file ic5029542_si_002.cif
_cod_data_source_block complex_4
_cod_depositor_comments
;
The following automatic conversions were performed:

'_exptl_absorpt_correction_type' value 'Multi-scan' changed to
'multi-scan' according to
/usr/data/users/saulius/crontab/automatic-downloads/rss-feeds/ACS/lib/dictionaries/cif_core.dic
dictionary named 'cif_core.dic' version 2.4.2 from 2011-04-26.

Automatic conversion script
Id: cif_fix_values 3143 2015-03-26 13:38:13Z robertas 

 Adding full bibliography for 4342731--4342736.cif.
;
_cod_original_cell_volume 4098.7(7)
_cod_original_sg_symbol_H-M C2/c
_cod_original_formula_sum 'C40 H47 Fe N6 O5.50 S2'
_cod_database_code 4342731

loop_
_symmetry_equiv_pos_as_xyz
'x, y, z'
'-x, y, -z+1/2'
'x+1/2, y+1/2, z'
'-x+1/2, y+1/2, -z+1/2'
'-x, -y, -z'
'x, -y, z-1/2'
'-x+1/2, -y+1/2, -z'
'x+1/2, -y+1/2, z-1/2'

loop_
_atom_site_label
_atom_site_type_symbol
_atom_site_fract_x
_atom_site_fract_y
_atom_site_fract_z
_atom_site_U_iso_or_equiv
_atom_site_adp_type
_atom_site_occupancy
_atom_site_symmetry_multiplicity
_atom_site_calc_flag
_atom_site_refinement_flags
_atom_site_disorder_assembly
_atom_site_disorder_group
Fe1 Fe 0.2500 0.7500 0.0000 0.0432(5) Uani 1 2 d S . .
N3 N 0.2826(3) 0.8888(5) 0.0614(4) 0.0580(14) Uani 1 1 d U . .
C1 C 0.0677(5) 0.7570(10) 0.3041(7) 0.120(5) Uani 1 1 d . . .
H1B H 0.1149 0.7586 0.3437 0.144 Uiso 1 1 calc R . .
C2 C 0.0441(4) 0.7528(5) 0.2056(5) 0.0541(17) Uani 1 1 d . A .
C3 C -0.0247(5) 0.7593(10) 0.1495(7) 0.117(5) Uani 1 1 d . . .
H3A H -0.0428 0.7653 0.0796 0.140 Uiso 1 1 calc R . .
C4 C 0.0923(2) 0.7526(4) 0.1571(4) 0.0535(17) Uani 1 1 d G . .
C5 C 0.1571(3) 0.7898(5) 0.2064(3) 0.097(3) Uani 1 1 d G A 1
H5 H 0.1719 0.8159 0.2710 0.116 Uiso 1 1 calc R A 1
C6 C 0.2002(2) 0.7887(5) 0.1610(3) 0.090(3) Uani 1 1 d G A 1
H6 H 0.2444 0.8141 0.1947 0.108 Uiso 1 1 calc R A 1
N1 N 0.1784(2) 0.7504(4) 0.0664(3) 0.0502(14) Uani 1 1 d G A .
C7 C 0.1137(2) 0.7132(5) 0.0172(3) 0.103(3) Uani 1 1 d G A 1
H7 H 0.0988 0.6871 -0.0475 0.123 Uiso 1 1 calc R A 1
C8 C 0.0706(2) 0.7143(5) 0.0625(4) 0.104(4) Uani 1 1 d G A 1
H8 H 0.0263 0.6889 0.0288 0.125 Uiso 1 1 calc R A 1
C9 C 0.3049(3) 0.5997(4) 0.1717(4) 0.138(5) Uani 1 1 d GU B 1
H9 H 0.2617 0.5726 0.1328 0.166 Uiso 1 1 calc R B 1
C10 C 0.3474(3) 0.5558(5) 0.2605(5) 0.129(4) Uani 1 1 d GU B 1
H10 H 0.3334 0.4988 0.2822 0.155 Uiso 1 1 calc R B 1
C11 C 0.4106(3) 0.5953(5) 0.3175(3) 0.090(2) Uani 1 1 d GU . .
C12 C 0.4312(2) 0.6787(5) 0.2857(4) 0.114(3) Uani 1 1 d GU B 1
H12 H 0.4743 0.7057 0.3247 0.137 Uiso 1 1 calc R B 1
C13 C 0.3886(2) 0.7225(4) 0.1970(4) 0.090(2) Uani 1 1 d GU B 1
H13 H 0.4027 0.7795 0.1753 0.108 Uiso 1 1 calc R B 1
N2 N 0.3254(2) 0.6830(4) 0.1400(3) 0.0571(14) Uani 1 1 d GU . .
C14 C 0.4573(5) 0.5453(9) 0.4126(6) 0.105(4) Uani 1 1 d U B .
C15 C 0.4327(6) 0.5187(12) 0.4795(7) 0.150(6) Uani 1 1 d U . .
H15A H 0.3889 0.5376 0.4700 0.180 Uiso 1 1 calc R B .
C16 C 0.5254(5) 0.5375(11) 0.4373(6) 0.133(5) Uani 1 1 d U . .
H16A H 0.5438 0.5697 0.3987 0.160 Uiso 1 1 calc R B .
C17 C 0.291(2) 0.954(3) 0.110(3) 0.088(9) Uani 0.51(4) 1 d PU C 1
C17A C 0.2744(13) 0.966(2) 0.078(2) 0.054(5) Uani 0.49(4) 1 d PU C 2
S1A S 0.2631(8) 1.0797(11) 0.104(3) 0.168(9) Uani 0.49(4) 1 d PU C 2
S1 S 0.2860(19) 1.0606(16) 0.155(2) 0.213(10) Uani 0.51(4) 1 d PU C 1

loop_
_atom_site_aniso_label
_atom_site_aniso_U_11
_atom_site_aniso_U_22
_atom_site_aniso_U_33
_atom_site_aniso_U_23
_atom_site_aniso_U_13
_atom_site_aniso_U_12
Fe1 0.0443(8) 0.0537(9) 0.0329(7) 0.0114(6) 0.0178(5) 0.0162(6)
N3 0.066(3) 0.061(4) 0.046(3) 0.007(3) 0.023(3) 0.013(3)
C1 0.064(5) 0.251(18) 0.061(5) 0.004(6) 0.042(4) 0.010(6)
C2 0.059(4) 0.058(4) 0.058(4) 0.003(3) 0.037(3) 0.005(3)
C3 0.071(5) 0.234(16) 0.052(5) -0.007(6) 0.034(4) -0.022(6)
C4 0.066(4) 0.059(4) 0.046(4) 0.010(3) 0.035(3) 0.010(3)
C5 0.096(7) 0.108(8) 0.100(7) -0.011(6) 0.056(6) -0.017(6)
C6 0.104(7) 0.102(7) 0.082(6) -0.010(5) 0.057(5) -0.018(6)
N1 0.051(3) 0.062(4) 0.042(3) 0.007(2) 0.024(2) 0.017(2)
C7 0.084(6) 0.146(10) 0.075(6) 0.006(6) 0.031(5) 0.022(6)
C8 0.073(5) 0.173(11) 0.069(6) -0.001(6) 0.032(4) 0.015(6)
C9 0.147(7) 0.081(7) 0.104(7) 0.039(5) -0.023(5) -0.015(5)
C10 0.147(7) 0.106(8) 0.091(6) 0.045(5) 0.011(5) 0.010(6)
C11 0.086(4) 0.131(7) 0.052(4) 0.029(4) 0.030(3) 0.057(4)
C12 0.094(5) 0.144(9) 0.070(5) 0.025(5) 0.004(4) 0.017(5)
C13 0.079(4) 0.106(6) 0.063(5) 0.011(4) 0.011(3) 0.015(4)
N2 0.062(3) 0.068(4) 0.043(3) 0.012(2) 0.024(2) 0.026(3)
C14 0.114(6) 0.150(9) 0.059(5) 0.051(5) 0.046(4) 0.091(6)
C15 0.139(8) 0.246(16) 0.076(6) 0.100(8) 0.056(6) 0.123(10)
C16 0.108(6) 0.234(14) 0.053(5) 0.071(7) 0.031(5) 0.107(8)
C17 0.12(2) 0.087(15) 0.073(18) -0.021(13) 0.053(15) 0.009(14)
C17A 0.051(10) 0.047(7) 0.063(14) 0.010(9) 0.025(9) -0.001(8)
S1A 0.152(11) 0.070(6) 0.32(2) -0.058(10) 0.142(12) -0.019(5)
S1 0.39(3) 0.107(9) 0.262(19) -0.075(11) 0.257(19) -0.034(13)

loop_
_atom_type_symbol
_atom_type_description
_atom_type_scat_dispersion_real
_atom_type_scat_dispersion_imag
_atom_type_scat_source
C C 0.0181 0.0091 'International Tables Vol C Tables 4.2.6.8 and 6.1.1.4'
H H 0.0000 0.0000 'International Tables Vol C Tables 4.2.6.8 and 6.1.1.4'
N N 0.0311 0.0180 'International Tables Vol C Tables 4.2.6.8 and 6.1.1.4'
S S 0.3331 0.5567 'International Tables Vol C Tables 4.2.6.8 and 6.1.1.4'
Fe Fe -1.1336 3.1974 'International Tables Vol C Tables 4.2.6.8 and 6.1.1.4'
O O 0.0492 0.0322 'International Tables Vol C Tables 4.2.6.8 and 6.1.1.4'

loop_
_geom_angle_atom_site_label_1
_geom_angle_atom_site_label_2
_geom_angle_atom_site_label_3
_geom_angle
_geom_angle_site_symmetry_1
_geom_angle_site_symmetry_3
N3 Fe1 N3 180.0 . 7_565
N3 Fe1 N1 91.5(4) . 7_565
N3 Fe1 N1 88.5(4) 7_565 7_565
N3 Fe1 N1 88.5(2) . .
N3 Fe1 N1 91.5(2) 7_565 .
N1 Fe1 N1 180.0(5) 7_565 .
N3 Fe1 N2 89.3(2) . .
N3 Fe1 N2 90.7(2) 7_565 .
N1 Fe1 N2 92.2(4) 7_565 .
N1 Fe1 N2 87.85(17) . .
N3 Fe1 N2 90.7(5) . 7_565
N3 Fe1 N2 89.3(5) 7_565 7_565
N1 Fe1 N2 87.8(6) 7_565 7_565
N1 Fe1 N2 92.2(4) . 7_565
N2 Fe1 N2 180.0(4) . 7_565
C17A N3 C17 25(2) . .
C17A N3 Fe1 153.8(14) . .
C17 N3 Fe1 161(2) . .
C2 C1 C3 122.0(9) . 2
C2 C1 H1B 119.0 . .
C3 C1 H1B 119.0 2 .
C1 C2 C3 117.7(7) . .
C1 C2 C4 120.7(7) . .
C3 C2 C4 121.2(7) . .
C2 C3 C1 119.9(9) . 2
C2 C3 H3A 120.1 . .
C1 C3 H3A 120.1 2 .
C5 C4 C8 120.0 . .
C5 C4 C2 120.9(4) . .
C8 C4 C2 119.1(4) . .
C4 C5 C6 120.0 . .
C4 C5 H5 120.0 . .
C6 C5 H5 120.0 . .
N1 C6 C5 120.0 . .
N1 C6 H6 120.0 . .
C5 C6 H6 120.0 . .
C6 N1 C7 120.0 . .
C6 N1 Fe1 117.9(2) . .
C7 N1 Fe1 122.1(2) . .
C8 C7 N1 120.0 . .
C8 C7 H7 120.0 . .
N1 C7 H7 120.0 . .
C7 C8 C4 120.0 . .
C7 C8 H8 120.0 . .
C4 C8 H8 120.0 . .
C10 C9 N2 120.0 . .
C10 C9 H9 120.0 . .
N2 C9 H9 120.0 . .
C11 C10 C9 120.0 . .
C11 C10 H10 120.0 . .
C9 C10 H10 120.0 . .
C10 C11 C12 120.0 . .
C10 C11 C14 119.5(7) . .
C12 C11 C14 120.5(7) . .
C13 C12 C11 120.0 . .
C13 C12 H12 120.0 . .
C11 C12 H12 120.0 . .
C12 C13 N2 120.0 . .
C12 C13 H13 120.0 . .
N2 C13 H13 120.0 . .
C13 N2 C9 120.0 . .
C13 N2 Fe1 123.8(3) . .
C9 N2 Fe1 116.2(3) . .
C15 C14 C16 120.5(8) . .
C15 C14 C11 119.0(8) . .
C16 C14 C11 120.1(8) . .
C14 C15 C16 118.2(9) . 5_666
C14 C15 H15A 120.9 . .
C16 C15 H15A 120.9 5_666 .
C14 C16 C15 119.6(11) . 5_666
C14 C16 H16A 120.2 . .
C15 C16 H16A 120.2 5_666 .
N3 C17 S1 165(3) . .
N3 C17A S1A 179(3) . .

loop_
_geom_bond_atom_site_label_1
_geom_bond_atom_site_label_2
_geom_bond_distance
_geom_bond_site_symmetry_2
Fe1 N3 2.103(7) .
Fe1 N3 2.103(7) 7_565
Fe1 N1 2.206(3) 7_565
Fe1 N1 2.206(3) .
Fe1 N2 2.234(3) .
Fe1 N2 2.234(3) 7_565
N3 C17A 1.13(3) .
N3 C17 1.12(4) .
C1 C2 1.339(12) .
C1 C3 1.403(13) 2
C1 H1B 0.9500 .
C2 C3 1.382(13) .
C2 C4 1.528(7) .
C3 C1 1.403(13) 2
C3 H3A 0.9500 .
C4 C5 1.3900 .
C4 C8 1.3900 .
C5 C6 1.3900 .
C5 H5 0.9500 .
C6 N1 1.3900 .
C6 H6 0.9500 .
N1 C7 1.3900 .
C7 C8 1.3900 .
C7 H7 0.9500 .
C8 H8 0.9500 .
C9 C10 1.3900 .
C9 N2 1.3900 .
C9 H9 0.9500 .
C10 C11 1.3900 .
C10 H10 0.9500 .
C11 C12 1.3900 .
C11 C14 1.514(8) .
C12 C13 1.3900 .
C12 H12 0.9500 .
C13 N2 1.3900 .
C13 H13 0.9500 .
C14 C15 1.384(14) .
C14 C16 1.386(15) .
C15 C16 1.416(11) 5_666
C15 H15A 0.9500 .
C16 C15 1.416(11) 5_666
C16 H16A 0.9500 .
C17 S1 1.63(4) .
C17A S1A 1.65(3) .

loop_
_platon_squeeze_void_nr
_platon_squeeze_void_average_x
_platon_squeeze_void_average_y
_platon_squeeze_void_average_z
_platon_squeeze_void_volume
_platon_squeeze_void_count_electrons
1 0.394 0.123 0.126 1261.2 368.7
2 0.845 0.077 0.593 9.3 -0.1
3 0.155 0.077 0.907 8.8 0.0
4 0.345 0.422 0.093 9.5 0.7
5 0.655 0.422 0.407 9.0 -0.1
6 0.345 0.577 0.593 9.3 -0.1
7 0.655 0.577 0.907 8.8 0.0
8 0.845 0.922 0.093 9.5 0.7
9 0.155 0.922 0.407 9.0 -0.1
